data_7705860
loop_
_publ_author_name
'Li, Simin'
'Takahashi, Kiyonori'
'Hisaki, Ichiro'
'Kokado, Kenta'
'Nakamura, Takayoshi'

_publ_section_title
;
 One-dimensional DABCO hydrogen-bonding chain in a hexagonal channel of
 magnetic [Ni(dmit)<sub>2</sub>].
;
_journal_issue 46
_journal_name_full 'Dalton transactions (Cambridge, England : 2003)'
_journal_page_first 16772
_journal_page_last 16777
_journal_paper_doi 10.1039/d0dt03386c
_journal_volume 49
_journal_year 2020
_chemical_formula_moiety '9(C6 Ni S10), 9(C6 H13 N2), (C6 H12 N2), 6(C2 H3 N)'
_chemical_formula_sum 'C126 H147 N26 Ni9 S90'
_chemical_formula_weight 5440.49
_space_group_crystal_system trigonal
_space_group_IT_number 148
_space_group_name_Hall '-R 3'
_space_group_name_H-M_alt 'R -3 :H'
_atom_sites_solution_hydrogens geom
_atom_sites_solution_primary dual
_audit_creation_date 2020-07-09
_audit_creation_method
;
Olex2 1.3-ac4
(compiled 2019.04.23 svn.r3594 for Rigaku Oxford Diffraction, GUI svn.r5739)
;
_audit_update_record
;
2020-08-24 deposited with the CCDC.	2020-11-04 downloaded from the CCDC.
;
_cell_angle_alpha 90
_cell_angle_beta 90
_cell_angle_gamma 120
_cell_formula_units_Z 6
_cell_length_a 15.1802(2)
_cell_length_b 15.1802(2)
_cell_length_c 155.6425(13)
_cell_measurement_reflns_used 22401
_cell_measurement_temperature 123
_cell_measurement_theta_max 72.5480
_cell_measurement_theta_min 3.3510
_cell_volume 31060.9(6)
_computing_cell_refinement 'CrysAlisPro 1.171.40.67a (Rigaku OD, 2019)'
_computing_data_collection 'CrysAlisPro 1.171.40.67a (Rigaku OD, 2019)'
_computing_data_reduction 'CrysAlisPro 1.171.40.67a (Rigaku OD, 2019)'
_computing_molecular_graphics 'Olex2 (Dolomanov et al., 2009)'
_computing_publication_material 'Olex2 (Dolomanov et al., 2009)'
_computing_structure_refinement 'ShelXL (Sheldrick, 2015)'
_computing_structure_solution 'ShelXT (Sheldrick, 2015)'
_diffrn_ambient_temperature 123
_diffrn_detector 'PLATUS 200K area detector'
_diffrn_detector_area_resol_mean 5.811
_diffrn_detector_type 'HPC area detector'
_diffrn_measured_fraction_theta_full 1.000
_diffrn_measured_fraction_theta_max 0.988
_diffrn_measurement_details
;
List of Runs (angles in degrees, time in seconds):

  # Type    Start    End  Width  t~exp~   \w     \q     \k     \f   Frames
#--------------------------------------------------------------------------
  1  \w    -24.00   1.00   0.50    6.62    --    0.00  27.00 -46.00   50
  2  \w    -19.00   6.00   0.50   26.46    --    5.00  27.00 -46.00   50
  3  \w    -99.00 -47.00   0.50   26.46    --  -94.70  27.00 -46.00  104
  4  \w    -87.00 -62.00   0.50    6.62    --    0.00  28.00-150.00   50
  5  \w     44.00  85.00   0.50    6.62    --    0.00  28.00-150.00   82
  6  \w    -89.00  50.00   0.50    6.62    --    0.00   9.00  30.00  278
  7  \w   -100.00 -74.00   0.50   26.46    --  -94.70  37.00  90.00   52
  8  \w   -129.00-103.00   0.50   26.46    --  -94.70  18.00 -90.00   52
  9  \w   -184.00  -6.00   0.50   26.46    --  -94.70  46.00 150.00  356
 10  \w   -181.00-156.00   0.50   26.46    --  -94.70  18.00 -90.00   50
 11  \w    -88.00 -46.00   0.50   26.46    --  -94.70   9.00 -60.00   84
 12  \w   -101.00 -75.00   0.50   26.46    --  -94.70   9.00-150.00   52
 13  \w    -54.00 -28.00   0.50   26.46    --  -94.70   9.00-150.00   52
 14  \w   -143.00  -5.00   0.50   26.46    --  -94.70  46.00-150.00  276
 15  \w   -184.00-119.00   0.50   26.46    --  -94.70  46.00  90.00  130
 16  \w   -111.00 -12.00   0.50   26.46    --  -94.70  46.00  90.00  198
 17  \w   -165.00 -97.00   0.50   26.46    --  -94.70   9.00 -60.00  136
 18  \w   -146.00-121.00   0.50   26.46    --  -94.70  37.00  90.00   50
 19  \w   -182.00-157.00   0.50   26.46    --  -94.70  37.00  90.00   50
;
_diffrn_measurement_device 'four-circle diffractometer'
_diffrn_measurement_device_type 'Rigaku XtaLAB P200'
_diffrn_measurement_method '\w scans'
_diffrn_orient_matrix_type 'CrysAlisPro convention (1999,Acta A55,543-557)'
_diffrn_orient_matrix_UB_11 0.0211427000
_diffrn_orient_matrix_UB_12 0.0476780000
_diffrn_orient_matrix_UB_13 0.0090397000
_diffrn_orient_matrix_UB_21 0.0862967000
_diffrn_orient_matrix_UB_22 -0.0243493000
_diffrn_orient_matrix_UB_23 0.0012000000
_diffrn_orient_matrix_UB_31 0.0763789000
_diffrn_orient_matrix_UB_32 0.1042467000
_diffrn_orient_matrix_UB_33 -0.0038567000
_diffrn_radiation_monochromator 'multi-layer mirror optics'
_diffrn_radiation_probe x-ray
_diffrn_radiation_type 'Cu K\a'
_diffrn_radiation_wavelength 1.54184
_diffrn_reflns_av_R_equivalents 0.0856
_diffrn_reflns_av_unetI/netI 0.0335
_diffrn_reflns_Laue_measured_fraction_full 1.000
_diffrn_reflns_Laue_measured_fraction_max 0.988
_diffrn_reflns_limit_h_max 18
_diffrn_reflns_limit_h_min -18
_diffrn_reflns_limit_k_max 17
_diffrn_reflns_limit_k_min -18
_diffrn_reflns_limit_l_max 138
_diffrn_reflns_limit_l_min -192
_diffrn_reflns_number 68632
_diffrn_reflns_point_group_measured_fraction_full 1.000
_diffrn_reflns_point_group_measured_fraction_max 0.988
_diffrn_reflns_theta_full 67.684
_diffrn_reflns_theta_max 72.969
_diffrn_reflns_theta_min 2.555
_diffrn_source 'rotating anode X-ray generator'
_diffrn_source_type micromax007
_exptl_absorpt_coefficient_mu 9.776
_exptl_absorpt_correction_T_max 0.08938
_exptl_absorpt_correction_T_min 0.01342
_exptl_absorpt_correction_type sphere
_exptl_absorpt_process_details
;
CrysAlisPro 1.171.40.67a (Rigaku Oxford Diffraction, 2019)
Spherical absorption correction
 using equivalent radius and absorption coefficient.
Empirical absorption correction using spherical harmonics,
 implemented in SCALE3 ABSPACK scaling algorithm.
;
_exptl_crystal_colour 'dull dark black'
_exptl_crystal_colour_lustre dull
_exptl_crystal_colour_modifier dark
_exptl_crystal_colour_primary black
_exptl_crystal_density_diffrn 1.745
_exptl_crystal_description plate
_exptl_crystal_F_000 16668
_exptl_crystal_preparation 'Magnetic properties'
_exptl_crystal_recrystallization_method 'Re-crystallisation from solvent: CH3CN'
_exptl_crystal_size_max 0.196
_exptl_crystal_size_mid 0.144
_exptl_crystal_size_min 0.065
_exptl_crystal_size_rad 0.400
_refine_diff_density_max 0.792
_refine_diff_density_min -0.682
_refine_diff_density_rms 0.145
_refine_ls_extinction_method none
_refine_ls_goodness_of_fit_ref 1.052
_refine_ls_hydrogen_treatment constr
_refine_ls_matrix_type full
_refine_ls_number_parameters 758
_refine_ls_number_reflns 13667
_refine_ls_number_restraints 606
_refine_ls_restrained_S_all 1.055
_refine_ls_R_factor_all 0.0603
_refine_ls_R_factor_gt 0.0578
_refine_ls_shift/su_max 0.008
_refine_ls_shift/su_mean 0.000
_refine_ls_structure_factor_coef Fsqd
_refine_ls_weighting_details 'w=1/[\s^2^(Fo^2^)+(0.1087P)^2^+45.2746P] where P=(Fo^2^+2Fc^2^)/3'
_refine_ls_weighting_scheme calc
_refine_ls_wR_factor_gt 0.1636
_refine_ls_wR_factor_ref 0.1665
_reflns_Friedel_coverage 0.000
_reflns_number_gt 12370
_reflns_number_total 13667
_reflns_threshold_expression 'I > 2\s(I)'
_cod_data_source_file d0dt03386c2.cif
_cod_data_source_block 1_123K
_cod_original_cell_volume 31060.9(9)
_cod_original_sg_symbol_H-M 'R -3'
_cod_database_code 7705860
_shelx_shelxl_version_number 2018/3
_chemical_oxdiff_formula 'C11 H10 N OSNi'
_shelx_space_group_comment
;
The symmetry employed for this shelxl refinement is uniquely defined
by the following loop, which should always be used as a source of
symmetry information in preference to the above space-group names.
They are only intended as comments.
;
_shelx_estimated_absorpt_t_max 0.569
_shelx_estimated_absorpt_t_min 0.250
_diffrn_oxdiff_digest_frames
;
01f0659071ef7eb96102548ee956c74a4d02152a8f7
;
_reflns_odcompleteness_completeness 99.96
_reflns_odcompleteness_iscentric 1
_reflns_odcompleteness_theta 66.97
_olex2_refinement_description
;
1. Fixed Uiso
 At 1.2 times of:
  All C(H,H) groups, All N(H) groups
 At 1.5 times of:
  All C(H,H,H) groups
2. Restrained distances
 N19-N20
 2.54 with sigma of 0.02
 C32-N14 = C31-N13
 1.5 with sigma of 0.02
 C31-C32
 1.54 with sigma of 0.02
 N7-C25_$1 = N8-C26_$1
 1.5 with sigma of 0.02
 N7-N8 = N13_$3-N14_$3
 2.54 with sigma of 0.02
 N9-C27
 1.5 with sigma of 0.02
 N19-C45_$2
 1.468 with sigma of 0.02
 N19-C46_$2
 2.469 with sigma of 0.04
 C45-N20
 2.469 with sigma of 0.04
3. Uiso/Uaniso restraints and constraints
N19 \\sim C45 \\sim C46 \\sim N10 \\sim C28 \\sim N9 \\sim C27: within 2A with
sigma of 0.04 and sigma for terminal atoms of 0.08
4. Rigid body (RIGU) restrains
 All non-hydrogen atoms
 with sigma for 1-2 distances of 0.004 and sigma for 1-3 distances of 0.004
5. Others
 Fixed Sof: H11(0.16667) H12(0.16667) H10(0.16667) H9(0.16667) H40A(0.33333)
 H40B(0.33333) H40C(0.33333) H42A(0.33333) H42B(0.33333) H42C(0.33333)
 H43A(0.33333) H43B(0.33333) H43C(0.33333) H13(0.16667) H14(0.16667)
6.a Ternary CH refined with riding coordinates:
 N3(H3), N11(H11), N5(H5), N12(H12), N15(H15), N17(H17), N1(H1), N10(H10),
 N9(H9), N20(H20), N8(H8), N13(H13), N14(H14)
6.b Secondary CH2 refined with riding coordinates:
 C29(H29A,H29B), C24(H24A,H24B), C23(H23A,H23B), C21(H21A,H21B), C35(H35A,
 H35B), C22(H22A,H22B), C36(H36A,H36B), C30(H30A,H30B), C34(H34A,H34B),
 C28(H28A,H28B), C20(H20A,H20B), C19(H19A,H19B), C33(H33A,H33B), C27(H27A,H27B),
  C46(H46A,H46B), C26(H26A,H26B), C45(H45A,H45B), C25(H25A,H25B), C31(H31A,
 H31B), C32(H32A,H32B)
6.c Idealised Me refined as rotating group:
 C40(H40A,H40B,H40C), C42(H42A,H42B,H42C), C43(H43A,H43B,H43C), C38(H38A,H38B,
 H38C)
;
_olex2_submission_special_instructions 'No special instructions were received'
_oxdiff_exptl_absorpt_empirical_details
;
Empirical correction (ABSPACK) includes:
- Absorption correction using spherical harmonics
- Frame scaling
;
_oxdiff_exptl_absorpt_empirical_full_max 1.976
_oxdiff_exptl_absorpt_empirical_full_min 0.582

loop_
_space_group_symop_operation_xyz
'x, y, z'
'-y, x-y, z'
'-x+y, -x, z'
'x+2/3, y+1/3, z+1/3'
'-y+2/3, x-y+1/3, z+1/3'
'-x+y+2/3, -x+1/3, z+1/3'
'x+1/3, y+2/3, z+2/3'
'-y+1/3, x-y+2/3, z+2/3'
'-x+y+1/3, -x+2/3, z+2/3'
'-x, -y, -z'
'y, -x+y, -z'
'x-y, x, -z'
'-x+2/3, -y+1/3, -z+1/3'
'y+2/3, -x+y+1/3, -z+1/3'
'x-y+2/3, x+1/3, -z+1/3'
'-x+1/3, -y+2/3, -z+2/3'
'y+1/3, -x+y+2/3, -z+2/3'
'x-y+1/3, x+2/3, -z+2/3'

loop_
_atom_site_label
_atom_site_type_symbol
_atom_site_fract_x
_atom_site_fract_y
_atom_site_fract_z
_atom_site_U_iso_or_equiv
_atom_site_adp_type
_atom_site_occupancy
_atom_site_site_symmetry_order
_atom_site_calc_flag
_atom_site_refinement_flags_posn
_atom_site_refinement_flags_adp
_atom_site_refinement_flags_occupancy
_atom_site_disorder_assembly
_atom_site_disorder_group
Ni2 Ni 1.03760(4) 0.70082(4) 0.66038(2) 0.05047(14) Uani 1 1 d . U . . .
Ni3 Ni 1.00729(4) 0.40278(4) 0.56091(2) 0.05141(14) Uani 1 1 d . U . . .
Ni1 Ni 0.93963(4) 0.67476(4) 0.54939(2) 0.05259(14) Uani 1 1 d . U . . .
S15 S 1.15225(6) 0.76553(6) 0.65041(2) 0.05527(18) Uani 1 1 d . U . . .
S17 S 1.16302(6) 0.77191(6) 0.66934(2) 0.05416(18) Uani 1 1 d . U . . .
S16 S 0.92499(5) 0.63957(6) 0.67056(2) 0.05301(17) Uani 1 1 d . U . . .
S27 S 1.07596(6) 0.35073(6) 0.57051(2) 0.05451(18) Uani 1 1 d . U . . .
S6 S 0.81520(6) 0.61220(6) 0.55850(2) 0.05579(18) Uani 1 1 d . U . . .
S7 S 1.05419(6) 0.73717(6) 0.55942(2) 0.05404(17) Uani 1 1 d . U . . .
S14 S 0.91290(6) 0.63610(6) 0.65122(2) 0.05425(18) Uani 1 1 d . U . . .
S24 S 0.94247(6) 0.46014(6) 0.55160(2) 0.05593(18) Uani 1 1 d . U . . .
S25 S 1.07242(6) 0.35203(6) 0.55104(2) 0.05410(18) Uani 1 1 d . U . . .
S26 S 0.94217(6) 0.45766(6) 0.57045(2) 0.05678(18) Uani 1 1 d . U . . .
S18 S 0.94854(6) 0.64930(6) 0.69000(2) 0.05802(19) Uani 1 1 d . U . . .
S5 S 1.06292(6) 0.74104(6) 0.54014(2) 0.05731(19) Uani 1 1 d . U . . .
S9 S 1.03362(6) 0.72712(6) 0.57891(2) 0.05763(18) Uani 1 1 d . U . . .
S8 S 0.81364(6) 0.61430(6) 0.57800(2) 0.05937(19) Uani 1 1 d . U . . .
S23 S 1.06023(6) 0.35596(7) 0.53152(2) 0.06073(19) Uani 1 1 d . U . . .
S19 S 1.16805(6) 0.77340(6) 0.68881(2) 0.05914(19) Uani 1 1 d . U . . .
S4 S 0.82384(6) 0.61276(7) 0.53947(2) 0.05984(19) Uani 1 1 d . U . . .
S22 S 0.94159(7) 0.45761(7) 0.53216(2) 0.0621(2) Uani 1 1 d . U . . .
S29 S 1.07394(7) 0.36172(7) 0.59009(2) 0.0622(2) Uani 1 1 d . U . . .
S12 S 0.91402(7) 0.63842(7) 0.63164(2) 0.0661(2) Uani 1 1 d . U . . .
S28 S 0.95331(7) 0.46077(7) 0.58986(2) 0.0655(2) Uani 1 1 d . U . . .
S13 S 1.13330(7) 0.76047(8) 0.63099(2) 0.0674(2) Uani 1 1 d . U . . .
S10 S 0.91469(8) 0.67415(7) 0.59517(2) 0.0705(2) Uani 1 1 d . U . . .
S20 S 1.07247(8) 0.72368(8) 0.70607(2) 0.0766(3) Uani 1 1 d . U . . .
S3 S 1.06170(8) 0.72932(9) 0.52066(2) 0.0759(3) Uani 1 1 d . U . . .
S2 S 0.84152(8) 0.61350(9) 0.52006(2) 0.0786(3) Uani 1 1 d . U . . .
S30 S 1.01697(9) 0.41899(9) 0.60670(2) 0.0831(3) Uani 1 1 d . U . . .
S21 S 1.00083(9) 0.41459(10) 0.51515(2) 0.0837(3) Uani 1 1 d . U . . .
S11 S 1.01772(10) 0.69703(12) 0.61457(2) 0.0971(4) Uani 1 1 d . U . . .
S1 S 0.95834(12) 0.66299(15) 0.50371(2) 0.1224(6) Uani 1 1 d . U . . .
N3 N 1.333333 0.666667 0.58368(3) 0.0607(11) Uani 1 3 d S TU P . .
H3 H 1.333323 0.666666 0.590108 0.073 Uiso 1 3 calc RS T P . .
N11 N 1.000000 1.000000 0.54262(4) 0.0674(12) Uani 1 3 d S TU P . .
H11 H 1.000000 1.000000 0.536197 0.081 Uiso 0.5 3 calc RS T P A 1
N5 N 1.333333 0.666667 0.54919(3) 0.0588(10) Uani 1 3 d S TU P . .
H5 H 1.333336 0.666667 0.555610 0.071 Uiso 1 3 calc RS T P . .
N4 N 1.333333 0.666667 0.56740(3) 0.0601(10) Uani 1 3 d S TU P . .
N12 N 1.000000 1.000000 0.55891(4) 0.0653(12) Uani 1 3 d S TU P . .
H12 H 1.000008 1.000000 0.565337 0.078 Uiso 0.5 3 calc RS T P B 2
N2 N 1.333333 0.666667 0.60173(3) 0.0672(12) Uani 1 3 d S TU P . .
N15 N 1.000000 1.000000 0.64295(4) 0.0670(12) Uani 1 3 d S TU P . .
H15 H 0.999999 1.000010 0.636526 0.080 Uiso 1 3 calc RS T P . .
N6 N 1.333333 0.666667 0.53286(3) 0.0655(12) Uani 1 3 d S TU P . .
N16 N 1.000000 1.000000 0.65918(4) 0.0645(12) Uani 1 3 d S TU P . .
N24 N 1.333333 0.666667 0.63631(4) 0.0763(14) Uani 1 3 d S TU P . .
N18 N 1.000000 1.000000 0.69299(4) 0.0740(13) Uani 1 3 d S TU P . .
N17 N 1.000000 1.000000 0.67676(4) 0.0635(11) Uani 1 3 d S TU P . .
H17 H 0.999998 1.000007 0.670335 0.076 Uiso 1 3 calc RS T P . .
N1 N 1.333333 0.666667 0.61798(3) 0.0690(12) Uani 1 3 d S TU P . .
H1 H 1.333344 0.666664 0.624407 0.083 Uiso 1 3 calc RS T P . .
N10 N 1.000000 1.000000 0.52569(12) 0.215(6) Uani 1 3 d S TU P . .
H10 H 1.000004 1.000001 0.532118 0.258 Uiso 0.5 3 calc RS T P C 2
C17 C 1.0404(2) 0.3854(2) 0.57993(2) 0.0556(7) Uani 1 1 d . U . . .
C8 C 0.9765(3) 0.6721(2) 0.64153(2) 0.0554(7) Uani 1 1 d . U . . .
C39 C 1.333333 0.666667 0.64354(4) 0.0634(13) Uani 1 3 d S TU P . .
N22 N 0.666667 0.333333 0.52428(5) 0.108(2) Uani 1 3 d S TU P . .
N9 N 1.000000 1.000000 0.50890(12) 0.254(8) Uani 1 3 d DS TU P . .
H9 H 1.000013 1.000000 0.502475 0.304 Uiso 0.1667 1 calc RS T P D -1
C5 C 0.9807(2) 0.7008(2) 0.56859(2) 0.0536(6) Uani 1 1 d . U . . .
N21 N 0.666667 0.333333 0.58511(5) 0.0964(19) Uani 1 3 d S TU P . .
C4 C 0.8782(2) 0.6476(2) 0.56817(2) 0.0550(6) Uani 1 1 d . U . . .
C10 C 0.9995(2) 0.6788(2) 0.67961(2) 0.0523(6) Uani 1 1 d . U . . .
C16 C 0.9844(2) 0.4314(2) 0.57988(2) 0.0566(7) Uani 1 1 d . U . . .
C9 C 1.0787(2) 0.7284(2) 0.64122(2) 0.0550(6) Uani 1 1 d . U . . .
C14 C 0.9761(2) 0.4296(2) 0.54206(2) 0.0551(6) Uani 1 1 d . U . . .
C40 C 1.333333 0.666667 0.65295(4) 0.0617(13) Uani 1 3 d S TU P . .
H40A H 1.369374 0.736941 0.655047 0.092 Uiso 0.3333 1 calc GR . . E -1
H40B H 1.367567 0.630626 0.655047 0.092 Uiso 0.3333 1 calc GR . . E -1
H40C H 1.263059 0.632433 0.655047 0.092 Uiso 0.3333 1 calc GR . . E -1
C11 C 1.1024(2) 0.7366(2) 0.67906(2) 0.0543(6) Uani 1 1 d . U . . .
C15 C 1.0322(2) 0.3826(2) 0.54173(2) 0.0551(6) Uani 1 1 d . U . . .
N20 N 0.666667 0.333333 0.60401(4) 0.0907(18) Uani 1 3 d DS TU P . .
H20 H 0.666653 0.333329 0.597588 0.109 Uiso 1 3 calc RS T P . .
C44 C 0.666667 0.333333 0.53167(5) 0.0809(17) Uani 1 3 d S TU P . .
C6 C 0.9200(3) 0.6714(2) 0.58461(2) 0.0591(7) Uani 1 1 d . U . . .
C29 C 1.0951(3) 1.0040(3) 0.54586(3) 0.0718(9) Uani 1 1 d . U . . .
H29A H 1.155690 1.064936 0.543557 0.086 Uiso 1 1 calc R . . . .
H29B H 1.097246 0.942955 0.543929 0.086 Uiso 1 1 calc R . . . .
C24 C 1.2382(3) 0.6581(3) 0.53609(2) 0.0667(8) Uani 1 1 d . U . . .
H24A H 1.179636 0.595349 0.533787 0.080 Uiso 1 1 calc R . . . .
H24B H 1.232679 0.716823 0.534025 0.080 Uiso 1 1 calc R . . . .
C23 C 1.2344(3) 0.6552(3) 0.54596(2) 0.0648(8) Uani 1 1 d . U . . .
H23A H 1.225224 0.711205 0.548185 0.078 Uiso 1 1 calc R . . . .
H23B H 1.176573 0.589839 0.547957 0.078 Uiso 1 1 calc R . . . .
C21 C 1.2385(3) 0.6629(3) 0.58048(2) 0.0624(7) Uani 1 1 d . U . . .
H21A H 1.238360 0.725733 0.582142 0.075 Uiso 1 1 calc R . . . .
H21B H 1.177993 0.604082 0.583048 0.075 Uiso 1 1 calc R . . . .
C2 C 0.8962(3) 0.6494(3) 0.53024(2) 0.0615(7) Uani 1 1 d . U . . .
C3 C 0.9991(3) 0.7040(3) 0.53051(2) 0.0613(7) Uani 1 1 d . U . . .
C35 C 1.0185(3) 0.9175(3) 0.67993(3) 0.0698(9) Uani 1 1 d . U . . .
H35A H 1.084776 0.928779 0.677791 0.084 Uiso 1 1 calc R . . . .
H35B H 0.964377 0.850519 0.677829 0.084 Uiso 1 1 calc R . . . .
C22 C 1.2352(2) 0.6526(3) 0.57064(2) 0.0622(7) Uani 1 1 d . U . . .
H22A H 1.179240 0.584502 0.568965 0.075 Uiso 1 1 calc R . . . .
H22B H 1.221837 0.704322 0.568043 0.075 Uiso 1 1 calc R . . . .
C41 C 0.666667 0.333333 0.57785(5) 0.0761(16) Uani 1 3 d S TU P . .
C36 C 1.0184(3) 0.9199(3) 0.68974(3) 0.0760(9) Uani 1 1 d . U . . .
H36A H 0.964990 0.853134 0.691934 0.091 Uiso 1 1 calc R . . . .
H36B H 1.084875 0.931795 0.691894 0.091 Uiso 1 1 calc R . . . .
C30 C 1.0956(3) 1.0081(3) 0.55567(3) 0.0692(9) Uani 1 1 d . U . . .
H30A H 1.103137 0.951654 0.558020 0.083 Uiso 1 1 calc R . . . .
H30B H 1.154302 1.072986 0.557639 0.083 Uiso 1 1 calc R . . . .
C12 C 1.0629(3) 0.7147(3) 0.69554(2) 0.0606(7) Uani 1 1 d . U . . .
C34 C 1.0163(3) 0.9175(3) 0.65591(3) 0.0686(8) Uani 1 1 d . U . . .
H34A H 0.963745 0.851507 0.658309 0.082 Uiso 1 1 calc R . . . .
H34B H 1.083733 0.929593 0.657811 0.082 Uiso 1 1 calc R . . . .
C42 C 0.666667 0.333333 0.56858(5) 0.0728(15) Uani 1 3 d S TU P . .
H42A H 0.596673 0.303842 0.566481 0.109 Uiso 0.3333 1 calc GR . . F -1
H42B H 0.696158 0.292831 0.566481 0.109 Uiso 0.3333 1 calc GR . . F -1
H42C H 0.707169 0.403327 0.566481 0.109 Uiso 0.3333 1 calc GR . . F -1
C13 C 1.0005(3) 0.4094(3) 0.52567(2) 0.0647(8) Uani 1 1 d . U . . .
C43 C 0.666667 0.333333 0.54090(5) 0.0756(16) Uani 1 3 d S TU P . .
H43A H 0.724458 0.327592 0.543001 0.113 Uiso 0.3333 1 calc GR . . G -1
H43B H 0.603134 0.275542 0.543001 0.113 Uiso 0.3333 1 calc GR . . G -1
H43C H 0.672408 0.396866 0.543001 0.113 Uiso 0.3333 1 calc GR . . G -1
C28 C 1.1127(7) 1.0153(8) 0.52275(7) 0.183(4) Uani 1 1 d . U . . .
H28A H 1.125140 0.965385 0.525811 0.220 Uiso 1 1 calc R . . . .
H28B H 1.167320 1.084411 0.524335 0.220 Uiso 1 1 calc R . . . .
C18 C 1.0145(3) 0.4135(3) 0.59614(2) 0.0663(8) Uani 1 1 d . U . . .
N23 N 1.1337(4) 1.0164(4) 0.62820(3) 0.1101(14) Uani 1 1 d . U . . .
C20 C 1.2530(3) 0.6856(3) 0.60492(2) 0.0713(9) Uani 1 1 d . U . . .
H20A H 1.185988 0.631319 0.602849 0.086 Uiso 1 1 calc R . . . .
H20B H 1.264255 0.751361 0.602645 0.086 Uiso 1 1 calc R . . . .
C19 C 1.2529(3) 0.6883(3) 0.61481(2) 0.0735(9) Uani 1 1 d . U . . .
H19A H 1.267185 0.755996 0.616831 0.088 Uiso 1 1 calc R . . . .
H19B H 1.185495 0.636521 0.617030 0.088 Uiso 1 1 calc R . . . .
C33 C 1.0109(3) 0.9134(3) 0.64607(3) 0.0729(9) Uani 1 1 d . U . . .
H33A H 1.073519 0.918045 0.643681 0.087 Uiso 1 1 calc R . . . .
H33B H 0.951978 0.848254 0.644173 0.087 Uiso 1 1 calc R . . . .
C27 C 1.1148(9) 0.9989(9) 0.51215(7) 0.245(6) Uani 1 1 d D U . . .
H27A H 1.110734 0.933268 0.510765 0.294 Uiso 1 1 calc R . . . .
H27B H 1.176418 1.055127 0.509463 0.294 Uiso 1 1 calc R . . . .
C7 C 1.0217(3) 0.6981(3) 0.62518(2) 0.0713(9) Uani 1 1 d . U . . .
N8 N 1.333333 0.666667 0.49464(5) 0.135(3) Uani 1 3 d DS TU P . .
H8 H 1.333319 0.666651 0.488213 0.162 Uiso 1 3 calc RS T P . .
C37 C 1.1526(3) 1.0148(4) 0.62132(3) 0.0864(11) Uani 1 1 d . U . . .
C1 C 0.9535(4) 0.6682(4) 0.51421(3) 0.0874(12) Uani 1 1 d . U . . .
C38 C 1.1753(6) 1.0103(6) 0.61251(4) 0.134(2) Uani 1 1 d . U . . .
H38A H 1.144019 1.040646 0.608971 0.201 Uiso 1 1 calc GR . . . .
H38B H 1.148379 0.939198 0.610824 0.201 Uiso 1 1 calc GR . . . .
H38C H 1.249201 1.048027 0.611682 0.201 Uiso 1 1 calc GR . . . .
C46 C 0.7350(7) 0.4358(5) 0.60764(6) 0.160(3) Uani 1 1 d D U . . .
H46A H 0.805925 0.460038 0.605812 0.192 Uiso 1 1 calc R . . . .
H46B H 0.714660 0.484530 0.605509 0.192 Uiso 1 1 calc R . . . .
C26 C 1.2389(5) 0.6586(6) 0.49789(6) 0.160(3) Uani 1 1 d D U . . .
H26A H 1.228611 0.712554 0.495346 0.192 Uiso 1 1 calc R . . . .
H26B H 1.180037 0.591690 0.496335 0.192 Uiso 1 1 calc R . . . .
C45 C 0.7287(13) 0.4306(8) 0.61656(7) 0.288(7) Uani 1 1 d D U . . .
H45A H 0.797852 0.457208 0.618960 0.346 Uiso 1 1 calc R . . . .
H45B H 0.702508 0.474882 0.618626 0.346 Uiso 1 1 calc R . . . .
N7 N 1.333333 0.666667 0.51021(6) 0.226(8) Uani 1 3 d DS TU P . .
C25 C 1.2472(7) 0.6693(8) 0.50687(6) 0.199(4) Uani 1 1 d D U . . .
H25A H 1.184796 0.613867 0.509537 0.239 Uiso 1 1 calc R . . . .
H25B H 1.252093 0.734645 0.508488 0.239 Uiso 1 1 calc R . . . .
N19 N 0.666667 0.333333 0.61960(8) 0.315(12) Uani 1 3 d DS TU P . .
N13 N 1.000000 1.000000 0.57624(4) 0.0665(12) Uani 1 3 d DS TU P . .
H13 H 0.999987 1.000000 0.569816 0.080 Uiso 0.5 3 calc RS T P H 1
C31 C 1.0934(3) 1.0010(3) 0.57962(3) 0.0707(9) Uani 1 1 d D U . . .
H31A H 1.154777 1.066821 0.578261 0.085 Uiso 1 1 calc R . . . .
H31B H 1.100578 0.945995 0.576885 0.085 Uiso 1 1 calc R . . . .
C32 C 1.0825(3) 0.9852(3) 0.58938(3) 0.0749(9) Uani 1 1 d D U . . .
H32A H 1.067935 0.915532 0.590769 0.090 Uiso 1 1 calc R . . . .
H32B H 1.147324 1.033968 0.592195 0.090 Uiso 1 1 calc R . . . .
N14 N 1.000000 1.000000 0.59270(4) 0.0740(13) Uani 1 3 d DS TU P . .
H14 H 0.999994 1.000001 0.599127 0.089 Uiso 0.5 3 calc RS T P I 2

loop_
_atom_site_aniso_label
_atom_site_aniso_U_11
_atom_site_aniso_U_22
_atom_site_aniso_U_33
_atom_site_aniso_U_23
_atom_site_aniso_U_13
_atom_site_aniso_U_12
Ni2 0.0493(3) 0.0504(3) 0.0502(3) -0.00094(19) -0.00003(19) 0.0238(2)
Ni3 0.0521(3) 0.0511(3) 0.0522(3) 0.0001(2) 0.0000(2) 0.0267(2)
Ni1 0.0502(3) 0.0536(3) 0.0545(3) -0.0010(2) -0.0013(2) 0.0263(2)
S15 0.0512(4) 0.0576(4) 0.0526(4) -0.0003(3) 0.0024(3) 0.0239(3)
S17 0.0486(4) 0.0534(4) 0.0543(4) -0.0010(3) -0.0008(3) 0.0209(3)
S16 0.0487(4) 0.0566(4) 0.0514(4) 0.0006(3) 0.0002(3) 0.0246(3)
S27 0.0569(4) 0.0568(4) 0.0537(4) 0.0008(3) -0.0001(3) 0.0313(3)
S6 0.0493(4) 0.0579(4) 0.0590(4) -0.0008(3) -0.0001(3) 0.0259(3)
S7 0.0493(4) 0.0556(4) 0.0549(4) 0.0001(3) -0.0006(3) 0.0245(3)
S14 0.0505(4) 0.0557(4) 0.0526(4) -0.0010(3) -0.0013(3) 0.0236(3)
S24 0.0606(4) 0.0578(4) 0.0557(4) 0.0013(3) 0.0001(3) 0.0343(3)
S25 0.0562(4) 0.0569(4) 0.0537(4) 0.0003(3) 0.0009(3) 0.0317(3)
S26 0.0613(4) 0.0595(4) 0.0557(4) -0.0017(3) 0.0003(3) 0.0348(4)
S18 0.0600(4) 0.0615(4) 0.0513(4) 0.0017(3) 0.0028(3) 0.0294(4)
S5 0.0520(4) 0.0620(4) 0.0554(4) -0.0033(3) -0.0004(3) 0.0266(3)
S9 0.0581(4) 0.0602(4) 0.0549(4) 0.0001(3) -0.0020(3) 0.0298(3)
S8 0.0569(4) 0.0618(4) 0.0599(4) 0.0038(3) 0.0063(3) 0.0300(4)
S23 0.0629(4) 0.0659(5) 0.0540(4) -0.0035(3) 0.0008(3) 0.0327(4)
S19 0.0590(4) 0.0592(4) 0.0545(4) -0.0034(3) -0.0064(3) 0.0261(3)
S4 0.0525(4) 0.0657(5) 0.0596(4) -0.0036(3) -0.0039(3) 0.0282(4)
S22 0.0652(5) 0.0677(5) 0.0563(4) 0.0036(3) -0.0034(3) 0.0354(4)
S29 0.0666(5) 0.0657(5) 0.0539(4) 0.0032(3) -0.0010(3) 0.0328(4)
S12 0.0653(5) 0.0781(5) 0.0536(4) -0.0039(4) -0.0064(3) 0.0348(4)
S28 0.0756(5) 0.0697(5) 0.0558(4) -0.0033(3) 0.0042(3) 0.0398(4)
S13 0.0671(5) 0.0819(6) 0.0527(4) 0.0041(4) 0.0061(3) 0.0367(4)
S10 0.0863(6) 0.0751(5) 0.0559(4) 0.0038(4) 0.0056(4) 0.0446(5)
S20 0.0883(6) 0.0852(6) 0.0518(4) -0.0046(4) -0.0049(4) 0.0401(5)
S3 0.0686(5) 0.0918(7) 0.0578(5) -0.0094(4) 0.0024(4) 0.0330(5)
S2 0.0698(5) 0.0971(7) 0.0603(5) -0.0137(4) -0.0098(4) 0.0352(5)
S30 0.0947(7) 0.0994(7) 0.0530(4) -0.0005(4) 0.0028(4) 0.0469(6)
S21 0.0924(7) 0.1052(8) 0.0533(5) 0.0023(4) -0.0017(4) 0.0492(6)
S11 0.0958(8) 0.1493(11) 0.0515(5) 0.0003(5) -0.0015(5) 0.0653(8)
S1 0.1018(9) 0.1765(15) 0.0589(5) -0.0268(7) -0.0030(5) 0.0471(10)
N3 0.0587(16) 0.0587(16) 0.065(3) 0.000 0.000 0.0293(8)
N11 0.0574(16) 0.0574(16) 0.087(3) 0.000 0.000 0.0287(8)
N5 0.0556(15) 0.0556(15) 0.065(3) 0.000 0.000 0.0278(8)
N4 0.0549(15) 0.0549(15) 0.071(3) 0.000 0.000 0.0275(8)
N12 0.0541(15) 0.0541(15) 0.088(3) 0.000 0.000 0.0270(8)
N2 0.0738(19) 0.0738(19) 0.054(2) 0.000 0.000 0.0369(10)
N15 0.0557(16) 0.0557(16) 0.090(3) 0.000 0.000 0.0278(8)
N6 0.0601(17) 0.0601(17) 0.076(3) 0.000 0.000 0.0301(8)
N16 0.0501(15) 0.0501(15) 0.093(3) 0.000 0.000 0.0251(7)
N24 0.082(2) 0.082(2) 0.065(3) 0.000 0.000 0.0411(11)
N18 0.0689(19) 0.0689(19) 0.084(3) 0.000 0.000 0.0345(10)
N17 0.0510(15) 0.0510(15) 0.088(3) 0.000 0.000 0.0255(7)
N1 0.079(2) 0.079(2) 0.049(2) 0.000 0.000 0.0394(10)
N10 0.212(9) 0.212(9) 0.221(14) 0.000 0.000 0.106(4)
C17 0.0560(16) 0.0496(15) 0.0539(15) -0.0003(12) -0.0017(12) 0.0209(13)
C8 0.0641(17) 0.0541(16) 0.0500(14) -0.0016(12) -0.0024(12) 0.0310(14)
C39 0.063(2) 0.063(2) 0.064(3) 0.000 0.000 0.0314(10)
N22 0.120(4) 0.120(4) 0.083(4) 0.000 0.000 0.0599(18)
N9 0.275(13) 0.275(13) 0.211(15) 0.000 0.000 0.137(6)
C5 0.0585(16) 0.0522(15) 0.0537(15) 0.0002(12) -0.0013(12) 0.0303(14)
N21 0.104(3) 0.104(3) 0.081(3) 0.000 0.000 0.0520(15)
C4 0.0562(16) 0.0537(16) 0.0566(15) 0.0024(12) 0.0035(12) 0.0286(13)
C10 0.0560(15) 0.0507(15) 0.0527(14) 0.0019(11) 0.0021(12) 0.0286(13)
C16 0.0554(16) 0.0527(16) 0.0554(15) -0.0015(12) 0.0010(12) 0.0224(13)
C9 0.0595(16) 0.0550(16) 0.0534(15) -0.0003(12) 0.0020(12) 0.0309(14)
C14 0.0530(16) 0.0503(15) 0.0565(15) 0.0011(12) -0.0022(12) 0.0216(13)
C40 0.0621(19) 0.0621(19) 0.061(3) 0.000 0.000 0.0311(10)
C11 0.0598(16) 0.0524(15) 0.0527(14) -0.0020(12) -0.0039(12) 0.0296(14)
C15 0.0542(16) 0.0540(16) 0.0525(14) -0.0009(12) -0.0002(12) 0.0237(13)
N20 0.102(3) 0.102(3) 0.068(3) 0.000 0.000 0.0511(14)
C44 0.075(2) 0.075(2) 0.093(4) 0.000 0.000 0.0374(12)
C6 0.0642(18) 0.0562(17) 0.0594(17) 0.0027(13) 0.0028(14) 0.0319(15)
C29 0.0557(18) 0.0609(19) 0.100(3) -0.0057(18) -0.0025(17) 0.0301(16)
C24 0.0609(19) 0.064(2) 0.076(2) 0.0001(16) -0.0031(15) 0.0323(16)
C23 0.0549(17) 0.0629(19) 0.078(2) -0.0025(15) -0.0022(15) 0.0306(15)
C21 0.0552(17) 0.0587(18) 0.0735(19) -0.0032(14) 0.0005(14) 0.0285(14)
C2 0.0628(18) 0.0648(19) 0.0584(16) -0.0051(14) -0.0056(14) 0.0330(16)
C3 0.0636(18) 0.0637(18) 0.0569(16) -0.0036(14) 0.0001(14) 0.0322(15)
C35 0.0568(18) 0.0539(17) 0.101(2) -0.0005(17) -0.0045(17) 0.0295(15)
C22 0.0531(17) 0.0581(18) 0.0764(19) -0.0052(15) -0.0042(14) 0.0286(14)
C41 0.070(2) 0.070(2) 0.089(3) 0.000 0.000 0.0349(12)
C36 0.069(2) 0.065(2) 0.096(2) 0.0062(18) -0.0010(19) 0.0348(18)
C30 0.0523(17) 0.0613(19) 0.097(2) 0.0105(17) 0.0056(16) 0.0310(15)
C12 0.0671(19) 0.0589(17) 0.0561(16) -0.0015(13) -0.0016(13) 0.0317(15)
C34 0.0591(18) 0.0532(17) 0.096(2) -0.0001(16) -0.0026(17) 0.0300(15)
C42 0.065(2) 0.065(2) 0.088(4) 0.000 0.000 0.0326(11)
C13 0.0634(19) 0.067(2) 0.0577(17) -0.0009(14) -0.0017(14) 0.0284(16)
C43 0.067(2) 0.067(2) 0.093(4) 0.000 0.000 0.0335(11)
C28 0.154(7) 0.180(8) 0.237(8) 0.039(7) -0.042(6) 0.099(6)
C18 0.067(2) 0.066(2) 0.0604(17) 0.0024(14) 0.0022(15) 0.0293(17)
N23 0.105(3) 0.130(4) 0.098(3) 0.005(3) 0.010(2) 0.061(3)
C20 0.072(2) 0.081(2) 0.0617(18) 0.0026(16) -0.0012(16) 0.0382(19)
C19 0.078(2) 0.082(2) 0.0640(19) 0.0014(17) 0.0063(16) 0.043(2)
C33 0.064(2) 0.0571(18) 0.101(3) 0.0016(17) 0.0047(18) 0.0329(16)
C27 0.291(13) 0.164(9) 0.201(8) 0.042(8) -0.003(9) 0.054(9)
C7 0.079(2) 0.083(2) 0.0575(17) 0.0000(16) -0.0002(16) 0.045(2)
N8 0.168(5) 0.168(5) 0.069(4) 0.000 0.000 0.084(3)
C37 0.075(2) 0.095(3) 0.096(3) 0.006(2) 0.004(2) 0.047(2)
C1 0.083(3) 0.109(3) 0.062(2) -0.018(2) -0.0057(18) 0.042(2)
C38 0.153(6) 0.168(7) 0.101(4) 0.018(4) 0.024(4) 0.095(6)
C46 0.134(6) 0.091(4) 0.238(8) -0.001(5) 0.044(6) 0.042(4)
C26 0.104(4) 0.137(6) 0.240(8) 0.062(6) -0.017(5) 0.061(4)
C45 0.330(15) 0.246(13) 0.217(8) -0.163(9) -0.053(10) 0.090(12)
N7 0.303(13) 0.303(13) 0.073(5) 0.000 0.000 0.151(7)
C25 0.206(10) 0.186(9) 0.224(8) 0.079(8) 0.134(7) 0.111(8)
N19 0.428(19) 0.428(19) 0.089(7) 0.000 0.000 0.214(9)
N13 0.0548(16) 0.0548(16) 0.090(3) 0.000 0.000 0.0274(8)
C31 0.0529(17) 0.0603(19) 0.100(2) -0.0022(18) 0.0002(17) 0.0292(15)
C32 0.065(2) 0.066(2) 0.095(2) -0.0034(18) -0.0052(18) 0.0332(17)
N14 0.0653(18) 0.0653(18) 0.092(4) 0.000 0.000 0.0326(9)

loop_
_atom_type_symbol
_atom_type_description
_atom_type_scat_dispersion_real
_atom_type_scat_dispersion_imag
_atom_type_scat_source
C C 0.0181 0.0091 'International Tables Vol C Tables 4.2.6.8 and 6.1.1.4'
H H 0.0000 0.0000 'International Tables Vol C Tables 4.2.6.8 and 6.1.1.4'
N N 0.0311 0.0180 'International Tables Vol C Tables 4.2.6.8 and 6.1.1.4'
Ni Ni -3.0029 0.5091 'International Tables Vol C Tables 4.2.6.8 and 6.1.1.4'
S S 0.3331 0.5567 'International Tables Vol C Tables 4.2.6.8 and 6.1.1.4'

loop_
_geom_angle_atom_site_label_1
_geom_angle_atom_site_label_2
_geom_angle_atom_site_label_3
_geom_angle
_geom_angle_site_symmetry_1
_geom_angle_site_symmetry_3
_geom_angle_publ_flag
S15 Ni2 S16 178.54(4) . . ?
S15 Ni2 S14 93.18(3) . . ?
S17 Ni2 S15 85.91(3) . . ?
S17 Ni2 S16 92.95(3) . . ?
S17 Ni2 S14 177.45(4) . . ?
S16 Ni2 S14 87.92(3) . . ?
S24 Ni3 S27 177.80(4) . . ?
S24 Ni3 S25 92.82(3) . . ?
S24 Ni3 S26 85.26(3) . . ?
S25 Ni3 S27 88.33(3) . . ?
S25 Ni3 S26 177.89(4) . . ?
S26 Ni3 S27 93.55(3) . . ?
S6 Ni1 S7 93.09(3) . . ?
S6 Ni1 S5 178.13(4) . . ?
S6 Ni1 S4 86.31(4) . . ?
S5 Ni1 S7 87.56(3) . . ?
S5 Ni1 S4 93.03(4) . . ?
S4 Ni1 S7 179.27(4) . . ?
C9 S15 Ni2 101.75(12) . . ?
C11 S17 Ni2 102.27(12) . . ?
C10 S16 Ni2 102.09(11) . . ?
C17 S27 Ni3 101.10(11) . . ?
C4 S6 Ni1 102.08(12) . . ?
C5 S7 Ni1 101.93(12) . . ?
C8 S14 Ni2 101.97(12) . . ?
C14 S24 Ni3 102.44(11) . . ?
C15 S25 Ni3 102.35(11) . . ?
C16 S26 Ni3 101.55(12) . . ?
C12 S18 C10 97.15(16) . . ?
C3 S5 Ni1 102.26(13) . . ?
C6 S9 C5 97.32(16) . . ?
C6 S8 C4 97.29(16) . . ?
C13 S23 C15 97.10(16) . . ?
C12 S19 C11 97.39(17) . . ?
C2 S4 Ni1 101.87(12) . . ?
C13 S22 C14 97.52(16) . . ?
C18 S29 C17 97.29(17) . . ?
C7 S12 C8 97.25(18) . . ?
C18 S28 C16 97.30(17) . . ?
C7 S13 C9 97.21(18) . . ?
C3 S3 C1 97.15(19) . . ?
C1 S2 C2 97.35(19) . . ?
C21 N3 C21 109.5(2) 3_775 . ?
C21 N3 C21 109.5(2) 3_775 2_755 ?
C21 N3 C21 109.5(2) . 2_755 ?
C29 N11 C29 109.3(3) 3_675 2_765 ?
C29 N11 C29 109.3(3) 3_675 . ?
C29 N11 C29 109.3(3) 2_765 . ?
C23 N5 C23 109.5(2) . 3_775 ?
C23 N5 C23 109.5(2) . 2_755 ?
C23 N5 C23 109.5(2) 3_775 2_755 ?
C22 N4 C22 109.1(2) . 3_775 ?
C22 N4 C22 109.1(2) . 2_755 ?
C22 N4 C22 109.1(2) 3_775 2_755 ?
C30 N12 C30 109.0(3) 3_675 2_765 ?
C30 N12 C30 109.0(3) 3_675 . ?
C30 N12 C30 109.0(3) 2_765 . ?
C20 N2 C20 109.2(2) . 3_775 ?
C20 N2 C20 109.2(2) . 2_755 ?
C20 N2 C20 109.2(2) 3_775 2_755 ?
C33 N15 C33 109.9(3) . 2_765 ?
C33 N15 C33 109.9(3) . 3_675 ?
C33 N15 C33 109.9(3) 2_765 3_675 ?
C24 N6 C24 109.0(3) 3_775 2_755 ?
C24 N6 C24 109.0(3) 3_775 . ?
C24 N6 C24 109.0(3) 2_755 . ?
C34 N16 C34 108.9(3) . 2_765 ?
C34 N16 C34 108.9(3) 2_765 3_675 ?
C34 N16 C34 108.9(3) . 3_675 ?
C36 N18 C36 108.8(3) 3_675 2_765 ?
C36 N18 C36 108.8(3) 3_675 . ?
C36 N18 C36 108.7(3) 2_765 . ?
C35 N17 C35 109.7(3) . 2_765 ?
C35 N17 C35 109.7(3) . 3_675 ?
C35 N17 C35 109.7(3) 2_765 3_675 ?
C19 N1 C19 109.7(2) . 3_775 ?
C19 N1 C19 109.7(2) . 2_755 ?
C19 N1 C19 109.7(2) 3_775 2_755 ?
C28 N10 C28 112.8(6) 3_675 2_765 ?
C28 N10 C28 112.8(6) 2_765 . ?
C28 N10 C28 112.8(6) 3_675 . ?
S27 C17 S29 122.4(2) . . ?
C16 C17 S27 121.7(2) . . ?
C16 C17 S29 115.9(2) . . ?
S14 C8 S12 122.8(2) . . ?
C9 C8 S14 121.2(2) . . ?
C9 C8 S12 116.0(2) . . ?
N24 C39 C40 180.0 . . ?
C27 N9 C27 112.6(7) 2_765 . ?
C27 N9 C27 112.6(7) 3_675 2_765 ?
C27 N9 C27 112.6(7) 3_675 . ?
S7 C5 S9 122.49(19) . . ?
C4 C5 S7 121.3(2) . . ?
C4 C5 S9 116.1(2) . . ?
S6 C4 S8 122.13(19) . . ?
C5 C4 S6 121.6(2) . . ?
C5 C4 S8 116.3(2) . . ?
S16 C10 S18 122.64(19) . . ?
C11 C10 S16 121.2(2) . . ?
C11 C10 S18 116.2(2) . . ?
S26 C16 S28 121.2(2) . . ?
C17 C16 S26 122.0(2) . . ?
C17 C16 S28 116.7(2) . . ?
S15 C9 S13 121.62(19) . . ?
C8 C9 S15 121.9(2) . . ?
C8 C9 S13 116.4(2) . . ?
S24 C14 S22 122.33(19) . . ?
C15 C14 S24 121.7(2) . . ?
C15 C14 S22 116.0(2) . . ?
S17 C11 S19 122.42(19) . . ?
C10 C11 S17 121.5(2) . . ?
C10 C11 S19 116.1(2) . . ?
S25 C15 S23 122.9(2) . . ?
C14 C15 S25 120.6(2) . . ?
C14 C15 S23 116.5(2) . . ?
C46 N20 C46 106.4(5) 3_665 . ?
C46 N20 C46 106.4(5) 3_665 2_655 ?
C46 N20 C46 106.4(5) . 2_655 ?
N22 C44 C43 180.0 . . ?
S9 C6 S8 112.89(18) . . ?
S10 C6 S9 123.2(2) . . ?
S10 C6 S8 123.9(2) . . ?
N11 C29 C30 108.8(3) . . ?
N6 C24 C23 111.4(3) . . ?
N5 C23 C24 107.9(3) . . ?
N3 C21 C22 108.5(3) . . ?
S4 C2 S2 121.9(2) . . ?
C3 C2 S4 121.7(3) . . ?
C3 C2 S2 116.3(3) . . ?
S5 C3 S3 122.6(2) . . ?
C2 C3 S5 121.1(3) . . ?
C2 C3 S3 116.3(3) . . ?
N17 C35 C36 107.9(3) . . ?
N4 C22 C21 110.1(3) . . ?
N21 C41 C42 180.0 . . ?
N18 C36 C35 111.6(4) . . ?
N12 C30 C29 110.6(3) . . ?
S19 C12 S18 113.17(18) . . ?
S20 C12 S18 124.3(2) . . ?
S20 C12 S19 122.5(2) . . ?
N16 C34 C33 110.4(3) . . ?
S22 C13 S23 112.94(19) . . ?
S21 C13 S23 123.6(2) . . ?
S21 C13 S22 123.5(2) . . ?
N10 C28 C27 110.2(9) . . ?
S28 C18 S29 112.8(2) . . ?
S30 C18 S29 124.1(2) . . ?
S30 C18 S28 123.1(2) . . ?
N2 C20 C19 110.7(3) . . ?
N1 C19 C20 108.2(3) . . ?
N15 C33 C34 108.5(3) . . ?
C28 C27 N9 100.5(11) . . ?
S13 C7 S12 113.1(2) . . ?
S11 C7 S12 123.6(2) . . ?
S11 C7 S13 123.4(2) . . ?
C26 N8 C26 108.8(5) 3_775 . ?
C26 N8 C26 108.8(5) 3_775 2_755 ?
C26 N8 C26 108.7(5) . 2_755 ?
N23 C37 C38 178.7(7) . . ?
S2 C1 S3 113.0(2) . . ?
S1 C1 S3 123.1(3) . . ?
S1 C1 S2 123.9(3) . . ?
C45 C46 N20 109.2(7) . . ?
C25 C26 N8 107.8(7) . . ?
N19 C45 C46 113.2(9) . . ?
C25 N7 C25 107.5(6) 2_755 3_775 ?
C25 N7 C25 107.5(6) . 3_775 ?
C25 N7 C25 107.5(6) . 2_755 ?
C26 C25 N7 113.0(8) . . ?
C45 N19 C45 108.9(7) 3_665 2_655 ?
C45 N19 C45 108.9(7) 3_665 . ?
C45 N19 C45 108.9(7) 2_655 . ?
C31 N13 C31 108.5(3) . 2_765 ?
C31 N13 C31 108.5(3) . 3_675 ?
C31 N13 C31 108.5(3) 2_765 3_675 ?
N13 C31 C32 108.5(3) . . ?
N14 C32 C31 111.0(4) . . ?
C32 N14 C32 108.3(3) 3_675 2_765 ?
C32 N14 C32 108.3(3) . 2_765 ?
C32 N14 C32 108.3(3) . 3_675 ?

loop_
_geom_bond_atom_site_label_1
_geom_bond_atom_site_label_2
_geom_bond_distance
_geom_bond_site_symmetry_2
_geom_bond_publ_flag
Ni2 S15 2.1667(9) . ?
Ni2 S17 2.1635(9) . ?
Ni2 S16 2.1690(9) . ?
Ni2 S14 2.1732(9) . ?
Ni3 S27 2.1836(9) . ?
Ni3 S24 2.1635(9) . ?
Ni3 S25 2.1653(9) . ?
Ni3 S26 2.1682(9) . ?
Ni1 S6 2.1641(9) . ?
Ni1 S7 2.1700(9) . ?
Ni1 S5 2.1689(10) . ?
Ni1 S4 2.1696(9) . ?
S15 C9 1.726(3) . ?
S17 C11 1.712(3) . ?
S16 C10 1.716(3) . ?
S27 C17 1.733(3) . ?
S6 C4 1.720(3) . ?
S7 C5 1.723(3) . ?
S14 C8 1.725(3) . ?
S24 C14 1.708(3) . ?
S25 C15 1.724(3) . ?
S26 C16 1.726(3) . ?
S18 C10 1.752(3) . ?
S18 C12 1.737(4) . ?
S5 C3 1.720(3) . ?
S9 C5 1.750(3) . ?
S9 C6 1.737(4) . ?
S8 C4 1.750(3) . ?
S8 C6 1.737(4) . ?
S23 C15 1.745(3) . ?
S23 C13 1.746(4) . ?
S19 C11 1.746(3) . ?
S19 C12 1.737(4) . ?
S4 C2 1.723(4) . ?
S22 C14 1.747(3) . ?
S22 C13 1.734(4) . ?
S29 C17 1.752(3) . ?
S29 C18 1.741(4) . ?
S12 C8 1.745(3) . ?
S12 C7 1.739(4) . ?
S28 C16 1.745(3) . ?
S28 C18 1.732(4) . ?
S13 C9 1.748(3) . ?
S13 C7 1.726(4) . ?
S10 C6 1.646(3) . ?
S20 C12 1.645(3) . ?
S3 C3 1.743(3) . ?
S3 C1 1.744(5) . ?
S2 C2 1.745(3) . ?
S2 C1 1.732(5) . ?
S30 C18 1.645(4) . ?
S21 C13 1.638(3) . ?
S11 C7 1.653(4) . ?
S1 C1 1.640(4) . ?
N3 C21 1.497(4) . ?
N3 C21 1.496(4) 2_755 ?
N3 C21 1.496(4) 3_775 ?
N11 C29 1.502(4) 3_675 ?
N11 C29 1.502(4) 2_765 ?
N11 C29 1.502(4) . ?
N5 C23 1.509(4) . ?
N5 C23 1.509(4) 3_775 ?
N5 C23 1.509(4) 2_755 ?
N4 C22 1.484(4) 3_775 ?
N4 C22 1.484(4) 2_755 ?
N4 C22 1.484(4) . ?
N12 C30 1.482(4) 2_765 ?
N12 C30 1.482(4) . ?
N12 C30 1.482(4) 3_675 ?
N2 C20 1.472(4) . ?
N2 C20 1.472(4) 3_775 ?
N2 C20 1.472(4) 2_755 ?
N15 C33 1.486(4) 2_765 ?
N15 C33 1.486(4) 3_675 ?
N15 C33 1.486(4) . ?
N6 C24 1.471(4) 3_775 ?
N6 C24 1.472(4) . ?
N6 C24 1.471(4) 2_755 ?
N16 C34 1.483(4) . ?
N16 C34 1.483(4) 2_765 ?
N16 C34 1.483(4) 3_675 ?
N24 C39 1.125(8) . ?
N18 C36 1.467(5) 2_765 ?
N18 C36 1.467(5) 3_675 ?
N18 C36 1.468(5) . ?
N17 C35 1.497(4) . ?
N17 C35 1.497(4) 2_765 ?
N17 C35 1.497(4) 3_675 ?
N1 C19 1.498(5) 3_775 ?
N1 C19 1.498(4) 2_755 ?
N1 C19 1.498(4) . ?
N10 C28 1.671(12) 3_675 ?
N10 C28 1.671(11) . ?
N10 C28 1.671(11) 2_765 ?
C17 C16 1.344(5) . ?
C8 C9 1.347(5) . ?
C39 C40 1.464(8) . ?
N22 C44 1.150(10) . ?
N9 C27 1.823(13) 3_675 ?
N9 C27 1.824(12) . ?
N9 C27 1.823(12) 2_765 ?
C5 C4 1.349(5) . ?
N21 C41 1.129(9) . ?
C10 C11 1.359(5) . ?
C14 C15 1.358(5) . ?
N20 C46 1.484(8) . ?
N20 C46 1.484(8) 2_655 ?
N20 C46 1.484(8) 3_665 ?
C44 C43 1.437(11) . ?
C29 C30 1.527(6) . ?
C24 C23 1.538(5) . ?
C21 C22 1.538(5) . ?
C2 C3 1.354(5) . ?
C35 C36 1.527(6) . ?
C41 C42 1.444(10) . ?
C34 C33 1.534(6) . ?
C28 C27 1.671(15) . ?
N23 C37 1.110(6) . ?
C20 C19 1.539(5) . ?
N8 C26 1.467(8) . ?
N8 C26 1.467(8) 3_775 ?
N8 C26 1.467(8) 2_755 ?
C37 C38 1.424(7) . ?
C46 C45 1.391(13) . ?
C26 C25 1.406(12) . ?
C45 N19 1.379(12) . ?
N7 C25 1.426(10) . ?
N7 C25 1.426(10) 2_755 ?
N7 C25 1.426(11) 3_775 ?
N13 C31 1.505(4) 2_765 ?
N13 C31 1.505(4) 3_675 ?
N13 C31 1.505(4) . ?
C31 C32 1.534(5) . ?
C32 N14 1.473(4) . ?
